data_4072432
loop_
_publ_author_name
'Hahn, F. Ekkehardt'
'Radloff, Christian'
'Pape, Tania'
'Hepp, Alexander'

_publ_section_title
;
 A Nickel(II)-Cornered Molecular Rectangle with Biscarbene and
 4,4&#x2032;-Bipyridine Bridging Groups
;
_journal_issue 24
_journal_name_full Organometallics
_journal_page_first 6408
_journal_paper_doi 10.1021/om801007u
_journal_volume 27
_journal_year 2008
_chemical_formula_sum 'C41 H56 Br2 N4 Ni2'
_chemical_formula_weight 882.14
_chemical_name_systematic
; 
 ? 
;
_space_group_IT_number 14
_symmetry_cell_setting monoclinic
_symmetry_space_group_name_Hall '-P 2ybc'
_symmetry_space_group_name_H-M 'P 1 21/c 1'
_atom_sites_solution_hydrogens geom
_atom_sites_solution_primary direct
_atom_sites_solution_secondary difmap
_audit_creation_method SHELXL-97
_cell_angle_alpha 90.00
_cell_angle_beta 96.0980(10)
_cell_angle_gamma 90.00
_cell_formula_units_Z 8
_cell_length_a 17.3023(14)
_cell_length_b 23.345(2)
_cell_length_c 23.2655(19)
_cell_measurement_reflns_used 900
_cell_measurement_temperature 153(2)
_cell_measurement_theta_max 22.5
_cell_measurement_theta_min 1
_cell_volume 9344.3(13)
_computing_cell_refinement 'APEX2(Bruker AXS, 2007)'
_computing_data_collection 'APEX2(Bruker AXS, 2007)'
_computing_data_reduction 'SAINT,SADABS (Bruker AXS, 2007 )'
_computing_molecular_graphics
;
ORTEP3,L.J. Farrugia, J. Appl. Cryst. (1997) 30, 565
;
_computing_structure_refinement 'SHELXL-97 (Sheldrick, 1997)'
_computing_structure_solution 'SHELXS-97 (Sheldrick, 1990)'
_diffrn_ambient_temperature 153(2)
_diffrn_detector_area_resol_mean 80
_diffrn_measured_fraction_theta_full 0.989
_diffrn_measured_fraction_theta_max 0.989
_diffrn_measurement_device_type 'CCD area detector'
_diffrn_measurement_method 'Omega and Phi scans'
_diffrn_radiation_monochromator graphite
_diffrn_radiation_source 'rotating anode'
_diffrn_radiation_type MoK\a
_diffrn_radiation_wavelength 0.71073
_diffrn_reflns_av_R_equivalents 0.1490
_diffrn_reflns_av_sigmaI/netI 0.1421
_diffrn_reflns_limit_h_max 19
_diffrn_reflns_limit_h_min -19
_diffrn_reflns_limit_k_max 25
_diffrn_reflns_limit_k_min -26
_diffrn_reflns_limit_l_max 26
_diffrn_reflns_limit_l_min -26
_diffrn_reflns_number 55925
_diffrn_reflns_theta_full 24.18
_diffrn_reflns_theta_max 24.18
_diffrn_reflns_theta_min 1.18
_exptl_absorpt_coefficient_mu 2.545
_exptl_absorpt_correction_T_max 0.8833
_exptl_absorpt_correction_T_min 0.7499
_exptl_absorpt_correction_type multi-scan
_exptl_absorpt_process_details
; 
 Corrections were done with the SADABS program, utilizing the none merged
 raw data obtained from the integration process. Integration and final cell
 refinement were done with SAINT.

 SADABS reports ratio of Tmin/Tmax = 0.768428 

;
_exptl_crystal_colour 'intense red'
_exptl_crystal_density_diffrn 1.254
_exptl_crystal_density_method 'not measured'
_exptl_crystal_description 'transparent sticks'
_exptl_crystal_F_000 3648
_exptl_crystal_size_max 0.12
_exptl_crystal_size_mid 0.06
_exptl_crystal_size_min 0.05
_refine_diff_density_max 1.715
_refine_diff_density_min -0.671
_refine_diff_density_rms 0.166
_refine_ls_extinction_method none
_refine_ls_goodness_of_fit_ref 1.036
_refine_ls_hydrogen_treatment noref
_refine_ls_matrix_type full
_refine_ls_number_parameters 826
_refine_ls_number_reflns 14800
_refine_ls_number_restraints 28
_refine_ls_restrained_S_all 1.035
_refine_ls_R_factor_all 0.1906
_refine_ls_R_factor_gt 0.0859
_refine_ls_shift/su_max 0.003
_refine_ls_shift/su_mean 0.000
_refine_ls_structure_factor_coef Fsqd
_refine_ls_weighting_details 'calc w=1/[\s^2^(Fo^2^)+(0.1704P)^2^+0.0000P] where P=(Fo^2^+2Fc^2^)/3'
_refine_ls_weighting_scheme calc
_refine_ls_wR_factor_gt 0.2493
_refine_ls_wR_factor_ref 0.3137
_reflns_number_gt 6801
_reflns_number_total 14800
_reflns_threshold_expression >2sigma(I)
_cod_data_source_file om801007u_si_003.cif
_cod_data_source_block sad
_cod_original_cell_volume 9344.4(13)
_cod_original_sg_symbol_H-M P2(1)/c
_cod_database_code 4072432

loop_
_symmetry_equiv_pos_as_xyz
'x, y, z'
'-x, y+1/2, -z+1/2'
'-x, -y, -z'
'x, -y-1/2, z-1/2'

loop_
_atom_site_label
_atom_site_type_symbol
_atom_site_fract_x
_atom_site_fract_y
_atom_site_fract_z
_atom_site_U_iso_or_equiv
_atom_site_adp_type
_atom_site_occupancy
_atom_site_symmetry_multiplicity
_atom_site_calc_flag
_atom_site_refinement_flags
Br1A Br 0.49948(8) 1.01650(6) 0.25274(6) 0.0483(4) Uani 1 1 d .
Br2A Br -0.05967(8) 0.94961(7) 0.34499(7) 0.0562(4) Uani 1 1 d .
Ni1A Ni 0.51666(10) 0.91865(8) 0.24166(7) 0.0441(5) Uani 1 1 d .
Ni2A Ni -0.05028(10) 0.85250(8) 0.32892(8) 0.0498(5) Uani 1 1 d .
N4A N 0.0772(6) 0.8684(5) 0.2591(4) 0.040(3) Uani 1 1 d .
N1A N 0.3508(6) 0.8998(4) 0.2169(4) 0.038(3) Uani 1 1 d .
N2A N 0.3899(6) 0.8867(5) 0.3082(5) 0.042(3) Uani 1 1 d .
N3A N 0.1181(7) 0.8518(5) 0.3486(5) 0.046(3) Uani 1 1 d .
C1A C 0.4151(7) 0.9003(5) 0.2565(6) 0.041(3) Uani 1 1 d .
C2A C 0.2847(7) 0.8870(5) 0.2437(5) 0.035(3) Uani 1 1 d .
C3A C 0.2074(7) 0.8852(5) 0.2214(5) 0.038(3) Uani 1 1 d .
H3D H 0.1899 0.8924 0.1820 0.045 Uiso 1 1 calc R
C4A C 0.1568(7) 0.8714(5) 0.2636(6) 0.040(3) Uani 1 1 d .
C5A C 0.1832(8) 0.8620(5) 0.3215(6) 0.040(3) Uani 1 1 d .
C6A C 0.2619(7) 0.8650(6) 0.3448(6) 0.045(4) Uani 1 1 d .
H6D H 0.2794 0.8590 0.3845 0.054 Uiso 1 1 calc R
C7A C 0.3111(7) 0.8780(5) 0.3026(5) 0.031(3) Uani 1 1 d .
C8A C 0.0521(8) 0.8573(6) 0.3103(6) 0.050(4) Uani 1 1 d .
C9A C 0.3503(8) 0.9053(6) 0.1544(6) 0.043(3) Uani 1 1 d .
H9D H 0.3963 0.9276 0.1457 0.052 Uiso 1 1 calc R
H9E H 0.3032 0.9265 0.1386 0.052 Uiso 1 1 calc R
C10A C 0.3514(9) 0.8479(6) 0.1261(6) 0.052(4) Uani 1 1 d .
H10D H 0.3037 0.8268 0.1332 0.063 Uiso 1 1 calc R
H10E H 0.3965 0.8260 0.1442 0.063 Uiso 1 1 calc R
C11A C 0.3561(9) 0.8509(7) 0.0617(6) 0.061(4) Uani 1 1 d .
H11D H 0.4000 0.8762 0.0546 0.073 Uiso 1 1 calc R
H11E H 0.3079 0.8690 0.0433 0.073 Uiso 1 1 calc R
C12A C 0.3667(12) 0.7941(8) 0.0324(7) 0.086(6) Uani 1 1 d .
H12D H 0.4170 0.7776 0.0472 0.129 Uiso 1 1 calc R
H12E H 0.3650 0.7999 -0.0094 0.129 Uiso 1 1 calc R
H12F H 0.3249 0.7679 0.0406 0.129 Uiso 1 1 calc R
C13A C 0.4413(7) 0.8813(6) 0.3632(6) 0.047(4) Uani 1 1 d .
H13D H 0.4150 0.8976 0.3952 0.056 Uiso 1 1 calc R
H13E H 0.4898 0.9031 0.3604 0.056 Uiso 1 1 calc R
C14A C 0.4608(8) 0.8186(6) 0.3758(6) 0.053(4) Uani 1 1 d .
H14D H 0.4122 0.7973 0.3797 0.063 Uiso 1 1 calc R
H14E H 0.4851 0.8021 0.3430 0.063 Uiso 1 1 calc R
C15A C 0.5149(9) 0.8116(7) 0.4301(7) 0.064(5) Uani 1 1 d .
H15D H 0.5620 0.8349 0.4265 0.077 Uiso 1 1 calc R
H15E H 0.4893 0.8273 0.4628 0.077 Uiso 1 1 calc R
C16A C 0.5397(11) 0.7513(8) 0.4445(7) 0.092(6) Uani 1 1 d .
H16D H 0.4951 0.7294 0.4552 0.137 Uiso 1 1 calc R
H16E H 0.5808 0.7516 0.4770 0.137 Uiso 1 1 calc R
H16F H 0.5595 0.7336 0.4108 0.137 Uiso 1 1 calc R
C17A C 0.0260(7) 0.8762(6) 0.2060(6) 0.045(4) Uani 1 1 d .
H17D H 0.0449 0.9090 0.1843 0.054 Uiso 1 1 calc R
H17E H -0.0267 0.8858 0.2159 0.054 Uiso 1 1 calc R
C18A C 0.0212(8) 0.8229(6) 0.1672(6) 0.050(4) Uani 1 1 d .
H18D H 0.0739 0.8130 0.1573 0.060 Uiso 1 1 calc R
H18E H 0.0017 0.7901 0.1885 0.060 Uiso 1 1 calc R
C19A C -0.0318(8) 0.8325(6) 0.1123(6) 0.056(4) Uani 1 1 d .
H19D H -0.0113 0.8648 0.0908 0.068 Uiso 1 1 calc R
H19E H -0.0838 0.8436 0.1224 0.068 Uiso 1 1 calc R
C20A C -0.0400(10) 0.7800(7) 0.0730(7) 0.071(5) Uani 1 1 d .
H20D H 0.0113 0.7630 0.0704 0.106 Uiso 1 1 calc R
H20E H -0.0628 0.7914 0.0343 0.106 Uiso 1 1 calc R
H20F H -0.0738 0.7518 0.0890 0.106 Uiso 1 1 calc R
C21A C 0.1187(9) 0.8381(7) 0.4115(5) 0.057(4) Uani 1 1 d .
H21D H 0.0674 0.8471 0.4243 0.069 Uiso 1 1 calc R
H21E H 0.1583 0.8618 0.4342 0.069 Uiso 1 1 calc R
C22A C 0.1374(9) 0.7737(6) 0.4221(6) 0.055(4) Uani 1 1 d .
H22D H 0.0979 0.7495 0.3999 0.066 Uiso 1 1 calc R
H22E H 0.1891 0.7643 0.4101 0.066 Uiso 1 1 calc R
C23A C 0.1363(10) 0.7636(7) 0.4874(7) 0.071(5) Uani 1 1 d .
H23D H 0.1784 0.7864 0.5087 0.085 Uiso 1 1 calc R
H23E H 0.0862 0.7773 0.4993 0.085 Uiso 1 1 calc R
C24A C 0.1471(11) 0.7010(7) 0.5039(8) 0.087(6) Uani 1 1 d .
H24D H 0.0971 0.6810 0.4970 0.130 Uiso 1 1 calc R
H24E H 0.1665 0.6980 0.5449 0.130 Uiso 1 1 calc R
H24F H 0.1846 0.6834 0.4805 0.130 Uiso 1 1 calc R
C25A C 0.5552(10) 0.8382(7) 0.2275(8) 0.070(5) Uani 1 1 d .
H25D H 0.5198 0.8072 0.2279 0.084 Uiso 1 1 calc R
C26A C 0.5692(9) 0.8714(8) 0.1795(8) 0.076(5) Uani 1 1 d .
H26D H 0.5490 0.8641 0.1406 0.091 Uiso 1 1 calc R
C27A C 0.6174(9) 0.9166(7) 0.1980(8) 0.067(5) Uani 1 1 d .
H27D H 0.6329 0.9474 0.1750 0.080 Uiso 1 1 calc R
C28A C 0.6398(9) 0.9080(8) 0.2593(7) 0.067(5) Uani 1 1 d .
H28D H 0.6733 0.9322 0.2835 0.080 Uiso 1 1 calc R
C29A C 0.6053(9) 0.8605(7) 0.2761(8) 0.063(4) Uani 1 1 d .
H29D H 0.6125 0.8442 0.3137 0.075 Uiso 1 1 calc R
C30A C -0.0638(12) 0.7659(8) 0.3311(9) 0.086(6) Uani 1 1 d .
H30D H -0.0194 0.7422 0.3299 0.103 Uiso 1 1 calc R
C31A C -0.1143(10) 0.7860(8) 0.2834(9) 0.081(6) Uani 1 1 d .
H31D H -0.1119 0.7758 0.2441 0.098 Uiso 1 1 calc R
C32A C -0.1675(10) 0.8230(9) 0.3036(13) 0.099(7) Uani 1 1 d .
H32D H -0.2062 0.8438 0.2802 0.118 Uiso 1 1 calc R
C33A C -0.1556(13) 0.8249(10) 0.3627(14) 0.109(9) Uani 1 1 d .
H33D H -0.1848 0.8475 0.3866 0.131 Uiso 1 1 calc R
C34A C -0.0941(14) 0.7889(9) 0.3827(8) 0.091(7) Uani 1 1 d .
H34D H -0.0756 0.7810 0.4218 0.109 Uiso 1 1 calc R
Br1B Br 0.32978(9) 0.61807(6) 1.00343(6) 0.0541(4) Uani 1 1 d .
Br2B Br 0.14159(9) 0.54789(6) 0.57665(6) 0.0534(4) Uani 1 1 d .
Ni1B Ni 0.31155(10) 0.52236(7) 1.02612(7) 0.0405(5) Uani 1 1 d .
Ni2B Ni 0.12850(10) 0.45051(8) 0.59354(7) 0.0435(5) Uani 1 1 d .
N1B N 0.3216(6) 0.4883(5) 0.9077(4) 0.036(3) Uani 1 1 d .
N2B N 0.2031(6) 0.5029(4) 0.9238(4) 0.038(3) Uani 1 1 d .
N3B N 0.2339(6) 0.4558(4) 0.6986(4) 0.034(2) Uani 1 1 d .
N4B N 0.1144(6) 0.4680(4) 0.7154(4) 0.040(3) Uani 1 1 d .
C1B C 0.2797(8) 0.5013(6) 0.9501(6) 0.049(4) Uani 1 1 d .
C2B C 0.2765(7) 0.4814(5) 0.8553(5) 0.036(3) Uani 1 1 d .
C3B C 0.2983(8) 0.4711(5) 0.8005(5) 0.040(3) Uani 1 1 d .
H3G H 0.3509 0.4672 0.7927 0.048 Uiso 1 1 calc R
C4B C 0.2348(7) 0.4669(5) 0.7576(5) 0.035(3) Uani 1 1 d .
C5B C 0.1602(7) 0.4749(5) 0.7687(6) 0.039(3) Uani 1 1 d .
C6B C 0.1384(7) 0.4882(5) 0.8231(6) 0.038(3) Uani 1 1 d .
H6G H 0.0861 0.4946 0.8305 0.045 Uiso 1 1 calc R
C7B C 0.2011(7) 0.4911(5) 0.8653(5) 0.034(3) Uani 1 1 d .
C8B C 0.1612(8) 0.4566(5) 0.6720(6) 0.040(3) Uani 1 1 d .
C9B C 0.4055(7) 0.4808(6) 0.9183(5) 0.039(3) Uani 1 1 d .
H9G H 0.4256 0.5056 0.9511 0.046 Uiso 1 1 calc R
H9H H 0.4294 0.4938 0.8837 0.046 Uiso 1 1 calc R
C10B C 0.4307(7) 0.4194(6) 0.9319(5) 0.044(3) Uani 1 1 d .
H10G H 0.3982 0.4038 0.9607 0.053 Uiso 1 1 calc R
H10H H 0.4852 0.4199 0.9499 0.053 Uiso 1 1 calc R
C11B C 0.4254(8) 0.3779(6) 0.8792(6) 0.050(4) Uani 1 1 d .
H11G H 0.3709 0.3763 0.8612 0.060 Uiso 1 1 calc R
H11H H 0.4578 0.3930 0.8500 0.060 Uiso 1 1 calc R
C12B C 0.4530(9) 0.3165(6) 0.8969(6) 0.063(4) Uani 1 1 d .
H12G H 0.5081 0.3175 0.9119 0.094 Uiso 1 1 calc R
H12H H 0.4460 0.2913 0.8631 0.094 Uiso 1 1 calc R
H12I H 0.4224 0.3020 0.9269 0.094 Uiso 1 1 calc R
C13B C 0.1353(7) 0.5159(5) 0.9553(5) 0.039(3) Uani 1 1 d .
H13G H 0.0953 0.5354 0.9286 0.047 Uiso 1 1 calc R
H13H H 0.1517 0.5429 0.9871 0.047 Uiso 1 1 calc R
C14B C 0.0997(8) 0.4642(6) 0.9799(5) 0.045(4) Uani 1 1 d .
H14G H 0.0661 0.4770 1.0093 0.054 Uiso 1 1 calc R
H14H H 0.1419 0.4406 0.9999 0.054 Uiso 1 1 calc R
C15B C 0.0515(8) 0.4265(6) 0.9358(6) 0.045(3) Uani 1 1 d .
H15G H 0.0861 0.4103 0.9086 0.053 Uiso 1 1 calc R
H15H H 0.0123 0.4506 0.9131 0.053 Uiso 1 1 calc R
C16B C 0.0098(9) 0.3771(7) 0.9635(6) 0.064(4) Uani 1 1 d .
H16G H 0.0479 0.3543 0.9879 0.095 Uiso 1 1 calc R
H16H H -0.0163 0.3527 0.9331 0.095 Uiso 1 1 calc R
H16I H -0.0287 0.3928 0.9872 0.095 Uiso 1 1 calc R
C17B C 0.3024(8) 0.4434(6) 0.6688(5) 0.046(4) Uani 1 1 d .
H17G H 0.3452 0.4690 0.6844 0.055 Uiso 1 1 calc R
H17H H 0.2901 0.4526 0.6273 0.055 Uiso 1 1 calc R
C18B C 0.3320(12) 0.3785(8) 0.6746(9) 0.115(8) Uani 1 1 d .
H18G H 0.3592 0.3719 0.6398 0.138 Uiso 1 1 calc R
H18H H 0.3730 0.3788 0.7077 0.138 Uiso 1 1 calc R
C19B C 0.2946(12) 0.3334(8) 0.6805(9) 0.13(2) Uani 0.50 1 d PR
H19G H 0.2660 0.3229 0.6429 0.155 Uiso 0.50 1 calc PR
H19H H 0.2558 0.3404 0.7081 0.155 Uiso 0.50 1 calc PR
C19C C 0.340(3) 0.353(2) 0.7239(19) 0.097(13) Uiso 0.50 1 d P
C20B C 0.3464(15) 0.2831(8) 0.7024(11) 0.144(10) Uani 1 1 d .
H20G H 0.3987 0.2886 0.6908 0.216 Uiso 1 1 calc R
H20H H 0.3244 0.2473 0.6859 0.216 Uiso 1 1 calc R
H20I H 0.3493 0.2813 0.7447 0.216 Uiso 1 1 calc R
C21B C 0.0291(7) 0.4711(6) 0.7065(6) 0.052(4) Uani 1 1 d .
H21G H 0.0130 0.4850 0.6668 0.063 Uiso 1 1 calc R
H21H H 0.0107 0.4991 0.7339 0.063 Uiso 1 1 calc R
C22B C -0.0101(9) 0.4111(7) 0.7153(7) 0.075(5) Uani 1 1 d .
H22G H -0.0659 0.4138 0.7011 0.090 Uiso 1 1 calc R
H22H H 0.0136 0.3824 0.6912 0.090 Uiso 1 1 calc R
C23B C -0.0033(11) 0.3902(8) 0.7751(8) 0.082(5) Uani 1 1 d .
H23G H -0.0234 0.4195 0.8005 0.098 Uiso 1 1 calc R
H23H H 0.0520 0.3829 0.7888 0.098 Uiso 1 1 calc R
C24B C -0.0513(11) 0.3335(7) 0.7776(9) 0.098(7) Uani 1 1 d .
H24G H -0.1041 0.3396 0.7589 0.147 Uiso 1 1 calc R
H24H H -0.0535 0.3224 0.8180 0.147 Uiso 1 1 calc R
H24I H -0.0262 0.3029 0.7574 0.147 Uiso 1 1 calc R
C25B C 0.3881(10) 0.4665(7) 1.0772(6) 0.059(4) Uani 1 1 d .
H25G H 0.4341 0.4494 1.0661 0.071 Uiso 1 1 calc R
C26B C 0.3820(9) 0.5159(7) 1.1081(6) 0.055(4) Uani 1 1 d .
H26G H 0.4237 0.5407 1.1213 0.066 Uiso 1 1 calc R
C27B C 0.2997(9) 0.5240(7) 1.1176(6) 0.062(4) Uani 1 1 d .
H27G H 0.2795 0.5556 1.1370 0.074 Uiso 1 1 calc R
C28B C 0.2571(9) 0.4787(7) 1.0940(6) 0.053(4) Uani 1 1 d .
H28G H 0.2037 0.4713 1.0970 0.063 Uiso 1 1 calc R
C29B C 0.3071(8) 0.4457(7) 1.0648(6) 0.054(4) Uani 1 1 d .
H29G H 0.2915 0.4143 1.0403 0.064 Uiso 1 1 calc R
C30B C 0.1132(12) 0.3642(7) 0.5878(7) 0.070(5) Uani 1 1 d .
H30G H 0.1235 0.3423 0.6222 0.084 Uiso 1 1 calc R
C31B C 0.1638(11) 0.3767(7) 0.5499(8) 0.073(5) Uani 1 1 d .
H31G H 0.2148 0.3614 0.5507 0.088 Uiso 1 1 calc R
C32B C 0.1303(11) 0.4158(7) 0.5090(7) 0.069(5) Uani 1 1 d .
H32G H 0.1558 0.4343 0.4799 0.083 Uiso 1 1 calc R
C33B C 0.0522(10) 0.4228(8) 0.5189(7) 0.071(5) Uani 1 1 d .
H33G H 0.0147 0.4457 0.4968 0.086 Uiso 1 1 calc R
C34B C 0.0400(11) 0.3901(8) 0.5666(7) 0.075(5) Uani 1 1 d .
H34G H -0.0079 0.3855 0.5826 0.090 Uiso 1 1 calc R
C1 C 0.7459(19) 0.4482(15) 0.7487(12) 0.080 Uiso 0.50 1 d PD
H1A H 0.6891 0.4514 0.7432 0.120 Uiso 0.50 1 calc P
H1B H 0.7669 0.4765 0.7774 0.120 Uiso 0.50 1 calc P
H1C H 0.7606 0.4096 0.7625 0.120 Uiso 0.50 1 calc P
C2 C 0.7781(17) 0.4591(11) 0.6926(12) 0.080 Uiso 0.50 1 d PD
C3 C 0.8225(17) 0.5075(12) 0.6889(13) 0.080 Uiso 0.50 1 d PD
H3 H 0.8323 0.5348 0.7191 0.096 Uiso 0.50 1 calc PR
C4 C 0.851(2) 0.5115(14) 0.6361(12) 0.080 Uiso 0.50 1 d PD
H4 H 0.8819 0.5436 0.6276 0.096 Uiso 0.50 1 calc PR
C5 C 0.8351(18) 0.4689(12) 0.5958(14) 0.080 Uiso 0.50 1 d PD
H5 H 0.8574 0.4745 0.5606 0.096 Uiso 0.50 1 calc PR
C6 C 0.7921(17) 0.4196(13) 0.5981(13) 0.080 Uiso 0.50 1 d PD
H6 H 0.7851 0.3911 0.5688 0.096 Uiso 0.50 1 calc PR
C7 C 0.7611(19) 0.4187(13) 0.6501(12) 0.080 Uiso 0.50 1 d PD
H7 H 0.7262 0.3887 0.6570 0.096 Uiso 0.50 1 calc PR
C11 C 0.4517(14) 0.5666(16) 0.4075(14) 0.080 Uiso 0.50 1 d PD
H11A H 0.4630 0.5576 0.3681 0.120 Uiso 0.50 1 calc P
H11B H 0.4285 0.6049 0.4081 0.120 Uiso 0.50 1 calc P
H11C H 0.4152 0.5383 0.4201 0.120 Uiso 0.50 1 calc P
C12 C 0.5253(15) 0.5653(10) 0.4474(13) 0.080 Uiso 0.50 1 d PD
C13 C 0.5413(15) 0.6072(13) 0.4885(12) 0.080 Uiso 0.50 1 d PD
H13 H 0.5057 0.6378 0.4915 0.096 Uiso 0.50 1 calc PR
C14 C 0.6090(14) 0.6046(14) 0.5250(13) 0.080 Uiso 0.50 1 d PD
H14 H 0.6218 0.6344 0.5522 0.096 Uiso 0.50 1 calc PR
C15 C 0.6582(19) 0.5587(12) 0.5221(14) 0.080 Uiso 0.50 1 d PD
H15 H 0.7047 0.5550 0.5474 0.096 Uiso 0.50 1 calc PR
C16 C 0.6363(15) 0.5184(14) 0.4804(13) 0.080 Uiso 0.50 1 d PD
H16 H 0.6728 0.4888 0.4758 0.096 Uiso 0.50 1 calc PR
C17 C 0.5678(15) 0.5158(12) 0.4446(13) 0.080 Uiso 0.50 1 d PD
H17 H 0.5518 0.4838 0.4210 0.096 Uiso 0.50 1 calc PR
C21 C 0.2111(13) 0.7062(16) 0.1338(11) 0.080 Uiso 0.50 1 d PD
H21A H 0.2233 0.6868 0.0985 0.120 Uiso 0.50 1 calc P
H21B H 0.1971 0.7462 0.1249 0.120 Uiso 0.50 1 calc P
H21C H 0.1673 0.6868 0.1490 0.120 Uiso 0.50 1 calc P
C22 C 0.2804(8) 0.7045(6) 0.1779(5) 0.080 Uiso 0.50 1 d PRD
C23 C 0.3501(8) 0.6767(6) 0.1755(5) 0.080 Uiso 0.50 1 d PRD
H23 H 0.3617 0.6595 0.1404 0.096 Uiso 0.50 1 calc PR
C24 C 0.4030(8) 0.6738(6) 0.2239(5) 0.080 Uiso 0.50 1 d PRD
H24 H 0.4511 0.6546 0.2223 0.096 Uiso 0.50 1 calc PR
C25 C 0.3862(8) 0.6986(6) 0.2747(5) 0.080 Uiso 0.50 1 d PRD
H25 H 0.4227 0.6966 0.3081 0.096 Uiso 0.50 1 calc PR
C26 C 0.3165(8) 0.7264(6) 0.2771(5) 0.080 Uiso 0.50 1 d PRD
H26 H 0.3051 0.7439 0.3121 0.096 Uiso 0.50 1 calc PR
C27 C 0.2634(8) 0.7290(6) 0.2288(5) 0.080 Uiso 0.50 1 d PRD
H27 H 0.2149 0.7477 0.2306 0.096 Uiso 0.50 1 calc PR
C31 C 0.7657(8) 0.7221(6) -0.0183(5) 0.080 Uiso 0.50 1 d PD
H31A H 0.7156 0.7335 -0.0386 0.120 Uiso 0.50 1 calc P
H31B H 0.7803 0.6843 -0.0319 0.120 Uiso 0.50 1 calc P
H31C H 0.8055 0.7501 -0.0259 0.120 Uiso 0.50 1 calc P
C32 C 0.7593(11) 0.7196(8) 0.0453(5) 0.080 Uiso 0.50 1 d PRD
C33 C 0.7747(11) 0.6707(8) 0.0774(5) 0.080 Uiso 0.50 1 d PRD
H33 H 0.7803 0.6355 0.0577 0.096 Uiso 0.50 1 calc PR
C34 C 0.7822(11) 0.6707(8) 0.1368(5) 0.080 Uiso 0.50 1 d PD
H34 H 0.7994 0.6380 0.1589 0.096 Uiso 0.50 1 calc PR
C35 C 0.7632(19) 0.7213(8) 0.1621(13) 0.080 Uiso 0.50 1 d PD
H35 H 0.7603 0.7216 0.2026 0.096 Uiso 0.50 1 calc PR
C36 C 0.748(2) 0.7716(13) 0.1321(11) 0.080 Uiso 0.50 1 d PD
H36 H 0.7393 0.8063 0.1518 0.096 Uiso 0.50 1 calc PR
C37 C 0.746(2) 0.7701(10) 0.0729(11) 0.080 Uiso 0.50 1 d PD
H37 H 0.7349 0.8041 0.0510 0.096 Uiso 0.50 1 calc PR

loop_
_atom_site_aniso_label
_atom_site_aniso_U_11
_atom_site_aniso_U_22
_atom_site_aniso_U_33
_atom_site_aniso_U_23
_atom_site_aniso_U_13
_atom_site_aniso_U_12
Br1A 0.0423(8) 0.0460(8) 0.0565(9) -0.0006(7) 0.0045(6) 0.0000(7)
Br2A 0.0462(9) 0.0490(9) 0.0753(11) -0.0091(8) 0.0159(8) -0.0033(7)
Ni1A 0.0373(10) 0.0447(11) 0.0498(11) -0.0025(9) 0.0018(8) 0.0022(8)
Ni2A 0.0431(11) 0.0485(12) 0.0593(12) -0.0076(9) 0.0117(9) -0.0070(9)
N4A 0.032(6) 0.053(7) 0.035(6) 0.003(5) 0.004(5) -0.009(5)
N1A 0.045(7) 0.041(7) 0.027(6) -0.002(5) -0.001(5) -0.001(5)
N2A 0.042(7) 0.041(7) 0.043(7) 0.002(5) 0.000(5) 0.000(5)
N3A 0.049(7) 0.045(7) 0.043(7) 0.002(6) 0.011(6) -0.010(6)
C1A 0.040(8) 0.035(8) 0.045(8) -0.008(6) -0.011(7) -0.003(6)
C2A 0.045(8) 0.031(7) 0.032(7) -0.009(6) 0.008(6) 0.001(6)
C3A 0.044(8) 0.033(7) 0.035(7) -0.004(6) -0.008(6) -0.004(6)
C4A 0.029(7) 0.039(8) 0.053(9) -0.006(7) 0.001(6) 0.003(6)
C5A 0.041(8) 0.029(7) 0.051(9) -0.004(6) 0.012(7) -0.003(6)
C6A 0.037(8) 0.049(9) 0.048(8) -0.002(7) -0.005(7) 0.012(7)
C7A 0.030(7) 0.032(7) 0.032(7) -0.009(6) 0.002(6) 0.003(6)
C8A 0.044(9) 0.047(9) 0.058(10) -0.008(7) 0.006(8) -0.008(7)
C9A 0.035(8) 0.044(9) 0.052(9) 0.008(7) 0.011(6) 0.001(6)
C10A 0.063(10) 0.053(10) 0.040(8) -0.008(7) 0.000(7) -0.002(8)
C11A 0.067(11) 0.065(11) 0.048(9) 0.008(8) -0.002(8) -0.020(9)
C12A 0.127(17) 0.086(14) 0.048(10) -0.016(10) 0.026(10) 0.000(12)
C13A 0.031(8) 0.060(10) 0.047(8) -0.002(7) -0.009(6) -0.009(7)
C14A 0.053(9) 0.055(10) 0.048(9) 0.007(7) -0.006(7) 0.004(8)
C15A 0.065(11) 0.056(10) 0.067(11) 0.007(8) -0.020(8) 0.006(8)
C16A 0.107(16) 0.099(16) 0.064(12) -0.004(11) -0.014(11) 0.030(13)
C17A 0.028(7) 0.050(9) 0.056(9) 0.014(7) -0.003(6) -0.005(6)
C18A 0.056(9) 0.044(9) 0.048(9) 0.003(7) 0.001(7) -0.001(7)
C19A 0.048(9) 0.064(11) 0.054(9) -0.001(8) -0.010(7) -0.001(8)
C20A 0.069(11) 0.076(12) 0.066(11) -0.028(9) 0.001(9) -0.010(9)
C21A 0.057(10) 0.088(13) 0.030(8) -0.012(8) 0.020(7) -0.007(9)
C22A 0.056(10) 0.048(10) 0.060(10) 0.002(8) 0.005(8) 0.002(8)
C23A 0.073(12) 0.064(11) 0.076(12) 0.026(10) 0.011(9) 0.005(9)
C24A 0.087(14) 0.080(14) 0.091(14) 0.028(11) -0.001(11) -0.007(11)
C25A 0.070(12) 0.049(11) 0.093(14) 0.001(10) 0.015(11) 0.017(9)
C26A 0.051(11) 0.089(14) 0.088(14) -0.035(12) 0.012(9) 0.017(10)
C27A 0.056(10) 0.066(12) 0.084(13) -0.017(10) 0.037(9) 0.003(9)
C28A 0.040(9) 0.091(14) 0.068(11) -0.026(10) -0.003(8) 0.009(9)
C29A 0.050(10) 0.045(10) 0.092(13) 0.018(9) 0.006(9) 0.005(8)
C30A 0.085(14) 0.056(12) 0.116(17) 0.004(12) 0.008(13) -0.037(10)
C31A 0.038(10) 0.091(14) 0.114(16) -0.044(12) 0.007(10) -0.019(10)
C32A 0.038(11) 0.085(16) 0.18(2) -0.009(17) 0.023(14) -0.019(10)
C33A 0.076(16) 0.077(16) 0.19(3) -0.011(19) 0.085(18) -0.013(12)
C34A 0.125(19) 0.084(15) 0.070(13) -0.013(11) 0.039(13) -0.036(14)
Br1B 0.0723(11) 0.0477(9) 0.0406(8) -0.0017(7) -0.0027(7) -0.0057(8)
Br2B 0.0687(10) 0.0424(9) 0.0448(8) 0.0026(7) -0.0141(7) -0.0026(8)
Ni1B 0.0388(10) 0.0457(11) 0.0355(9) -0.0016(8) -0.0026(7) -0.0021(8)
Ni2B 0.0493(11) 0.0399(10) 0.0383(10) -0.0003(8) -0.0088(8) -0.0049(9)
N1B 0.028(6) 0.049(7) 0.031(6) 0.001(5) -0.005(5) 0.004(5)
N2B 0.033(6) 0.043(7) 0.039(6) -0.001(5) 0.004(5) -0.004(5)
N3B 0.038(6) 0.036(6) 0.028(6) 0.005(5) -0.006(5) 0.003(5)
N4B 0.044(7) 0.040(7) 0.034(6) 0.007(5) -0.011(5) -0.013(5)
C1B 0.051(9) 0.047(9) 0.046(9) 0.001(7) -0.002(7) 0.008(7)
C2B 0.034(8) 0.029(7) 0.045(8) 0.000(6) -0.001(6) 0.003(6)
C3B 0.041(8) 0.036(8) 0.043(8) 0.001(6) -0.002(6) -0.004(6)
C4B 0.038(8) 0.027(7) 0.040(8) 0.008(6) 0.007(6) 0.001(6)
C5B 0.036(8) 0.026(7) 0.054(9) 0.005(6) -0.005(7) -0.004(6)
C6B 0.028(7) 0.033(8) 0.052(9) -0.004(6) 0.004(6) 0.000(6)
C7B 0.039(8) 0.031(7) 0.032(7) 0.002(6) 0.001(6) 0.003(6)
C8B 0.039(8) 0.029(7) 0.048(8) 0.015(6) -0.005(7) -0.005(6)
C9B 0.030(7) 0.045(8) 0.040(8) 0.004(6) 0.002(6) -0.009(6)
C10B 0.031(7) 0.058(10) 0.041(8) -0.003(7) -0.004(6) 0.004(7)
C11B 0.047(9) 0.051(9) 0.051(9) 0.005(7) 0.007(7) 0.014(7)
C12B 0.074(11) 0.057(10) 0.055(10) 0.001(8) -0.004(8) 0.001(9)
C13B 0.040(8) 0.033(8) 0.043(8) 0.002(6) -0.003(6) 0.006(6)
C14B 0.041(8) 0.051(9) 0.040(8) 0.013(7) -0.008(6) 0.015(7)
C15B 0.042(8) 0.047(9) 0.045(8) 0.005(7) 0.009(7) -0.002(7)
C16B 0.066(11) 0.069(11) 0.058(10) 0.004(9) 0.017(8) -0.015(9)
C17B 0.055(9) 0.054(9) 0.027(7) 0.002(7) 0.000(6) 0.013(7)
C18B 0.14(2) 0.064(14) 0.13(2) 0.002(14) 0.012(16) 0.018(15)
C19B 0.13(4) 0.012(18) 0.23(6) 0.03(2) -0.06(4) -0.03(2)
C20B 0.19(3) 0.053(13) 0.19(3) -0.005(15) 0.02(2) 0.037(15)
C21B 0.026(8) 0.071(11) 0.056(9) 0.008(8) -0.007(6) 0.002(7)
C22B 0.056(11) 0.085(13) 0.082(13) 0.022(10) -0.008(9) -0.036(10)
C23B 0.075(13) 0.088(14) 0.083(13) 0.005(11) 0.008(10) -0.007(11)
C24B 0.095(15) 0.057(12) 0.148(19) 0.035(12) 0.037(13) -0.025(11)
C25B 0.071(11) 0.059(11) 0.046(9) 0.001(8) -0.007(8) 0.008(9)
C26B 0.062(11) 0.057(10) 0.040(8) 0.010(8) -0.017(7) -0.018(8)
C27B 0.067(11) 0.077(12) 0.038(8) 0.002(8) -0.008(8) 0.006(9)
C28B 0.046(9) 0.071(11) 0.041(8) 0.003(8) 0.000(7) -0.004(8)
C29B 0.046(9) 0.059(10) 0.052(9) 0.019(8) -0.012(7) -0.004(8)
C30B 0.100(15) 0.056(11) 0.050(10) -0.002(8) -0.011(10) -0.023(10)
C31B 0.078(13) 0.056(11) 0.084(13) -0.009(10) -0.002(11) 0.011(10)
C32B 0.082(13) 0.075(12) 0.049(10) -0.007(9) 0.005(9) -0.015(10)
C33B 0.067(12) 0.082(13) 0.058(11) -0.037(10) -0.026(9) 0.020(10)
C34B 0.084(14) 0.085(13) 0.053(11) -0.014(10) -0.004(9) -0.047(11)

loop_
_atom_type_symbol
_atom_type_description
_atom_type_scat_dispersion_real
_atom_type_scat_dispersion_imag
_atom_type_scat_source
C C 0.0033 0.0016 'International Tables Vol C Tables 4.2.6.8 and 6.1.1.4'
H H 0.0000 0.0000 'International Tables Vol C Tables 4.2.6.8 and 6.1.1.4'
N N 0.0061 0.0033 'International Tables Vol C Tables 4.2.6.8 and 6.1.1.4'
Ni Ni 0.3393 1.1124 'International Tables Vol C Tables 4.2.6.8 and 6.1.1.4'
Br Br -0.2901 2.4595 'International Tables Vol C Tables 4.2.6.8 and 6.1.1.4'

loop_
_geom_angle_atom_site_label_1
_geom_angle_atom_site_label_2
_geom_angle_atom_site_label_3
_geom_angle
C1A Ni1A C25A 98.5(7)
C1A Ni1A C26A 119.3(6)
C25A Ni1A C26A 39.6(6)
C1A Ni1A C27A 157.2(6)
C25A Ni1A C27A 66.3(7)
C26A Ni1A C27A 38.4(6)
C1A Ni1A C29A 115.7(6)
C25A Ni1A C29A 40.5(6)
C26A Ni1A C29A 65.1(7)
C27A Ni1A C29A 64.5(7)
C1A Ni1A C28A 150.5(7)
C25A Ni1A C28A 65.6(7)
C26A Ni1A C28A 65.0(6)
C27A Ni1A C28A 40.0(6)
C29A Ni1A C28A 36.4(6)
C1A Ni1A Br1A 94.1(4)
C25A Ni1A Br1A 167.3(5)
C26A Ni1A Br1A 131.5(6)
C27A Ni1A Br1A 101.4(5)
C29A Ni1A Br1A 132.7(5)
C28A Ni1A Br1A 103.3(5)
C1A Ni1A Ni2A 4.7(4)
C25A Ni1A Ni2A 103.2(5)
C26A Ni1A Ni2A 123.1(5)
C27A Ni1A Ni2A 160.2(5)
C29A Ni1A Ni2A 119.3(4)
C28A Ni1A Ni2A 152.9(5)
Br1A Ni1A Ni2A 89.42(6)
C8A Ni2A C30A 100.3(7)
C8A Ni2A C31A 112.6(6)
C30A Ni2A C31A 39.8(7)
C8A Ni2A C34A 125.6(9)
C30A Ni2A C34A 41.0(7)
C31A Ni2A C34A 65.4(8)
C8A Ni2A C33A 163.5(9)
C30A Ni2A C33A 65.9(8)
C31A Ni2A C33A 63.1(8)
C34A Ni2A C33A 38.0(8)
C8A Ni2A C32A 147.0(8)
C30A Ni2A C32A 65.4(8)
C31A Ni2A C32A 37.6(7)
C34A Ni2A C32A 63.7(9)
C33A Ni2A C32A 36.9(8)
C8A Ni2A Br2A 93.6(4)
C30A Ni2A Br2A 164.1(6)
C31A Ni2A Br2A 139.2(6)
C34A Ni2A Br2A 123.6(6)
C33A Ni2A Br2A 99.1(6)
C32A Ni2A Br2A 106.1(6)
C8A Ni2A Ni1A 5.5(4)
C30A Ni2A Ni1A 105.5(6)
C31A Ni2A Ni1A 117.8(5)
C34A Ni2A Ni1A 128.5(7)
C33A Ni2A Ni1A 166.2(8)
C32A Ni2A Ni1A 151.1(7)
Br2A Ni2A Ni1A 88.26(6)
C8A N4A C4A 111.1(11)
C8A N4A C17A 123.7(11)
C4A N4A C17A 125.2(11)
C1A N1A C2A 110.4(10)
C1A N1A C9A 126.1(11)
C2A N1A C9A 123.2(10)
C1A N2A C7A 111.1(10)
C1A N2A C13A 124.3(11)
C7A N2A C13A 124.6(11)
C5A N3A C8A 110.7(11)
C5A N3A C21A 124.5(11)
C8A N3A C21A 124.8(12)
N2A C1A N1A 106.2(11)
N2A C1A Ni1A 127.7(9)
N1A C1A Ni1A 126.1(10)
C3A C2A N1A 130.3(11)
C3A C2A C7A 124.0(12)
N1A C2A C7A 105.7(10)
C2A C3A C4A 113.0(11)
N4A C4A C5A 106.9(11)
N4A C4A C3A 130.2(12)
C5A C4A C3A 122.8(12)
N3A C5A C4A 105.7(11)
N3A C5A C6A 129.7(13)
C4A C5A C6A 124.6(12)
C7A C6A C5A 112.0(12)
N2A C7A C6A 129.6(11)
N2A C7A C2A 106.6(11)
C6A C7A C2A 123.7(11)
N4A C8A N3A 105.6(11)
N4A C8A Ni2A 128.6(10)
N3A C8A Ni2A 125.8(11)
N1A C9A C10A 111.1(11)
C9A C10A C11A 113.6(12)
C10A C11A C12A 115.4(13)
N2A C13A C14A 110.4(11)
C15A C14A C13A 112.0(12)
C16A C15A C14A 115.5(13)
N4A C17A C18A 112.8(11)
C19A C18A C17A 111.5(11)
C18A C19A C20A 113.3(13)
N3A C21A C22A 110.1(11)
C23A C22A C21A 106.4(12)
C24A C23A C22A 112.5(14)
C26A C25A C29A 106.5(16)
C26A C25A Ni1A 72.9(10)
C29A C25A Ni1A 73.7(9)
C27A C26A C25A 108.9(17)
C27A C26A Ni1A 71.1(9)
C25A C26A Ni1A 67.5(9)
C26A C27A C28A 106.8(16)
C26A C27A Ni1A 70.5(9)
C28A C27A Ni1A 71.2(9)
C29A C28A C27A 108.8(15)
C29A C28A Ni1A 71.7(9)
C27A C28A Ni1A 68.9(8)
C28A C29A C25A 108.5(16)
C28A C29A Ni1A 71.9(9)
C25A C29A Ni1A 65.7(8)
C31A C30A C34A 106.0(19)
C31A C30A Ni2A 73.3(11)
C34A C30A Ni2A 73.0(11)
C32A C31A C30A 109(2)
C32A C31A Ni2A 72.8(11)
C30A C31A Ni2A 66.9(9)
C33A C32A C31A 109(2)
C33A C32A Ni2A 71.3(12)
C31A C32A Ni2A 69.6(10)
C32A C33A C34A 110(2)
C32A C33A Ni2A 71.8(11)
C34A C33A Ni2A 70.0(11)
C33A C34A C30A 106(2)
C33A C34A Ni2A 72.0(12)
C30A C34A Ni2A 66.1(9)
C1B Ni1B C29B 99.7(6)
C1B Ni1B C25B 118.1(6)
C29B Ni1B C25B 41.9(6)
C1B Ni1B C26B 154.7(6)
C29B Ni1B C26B 65.6(6)
C25B Ni1B C26B 37.2(5)
C1B Ni1B C27B 153.0(7)
C29B Ni1B C27B 64.1(6)
C25B Ni1B C27B 65.2(6)
C26B Ni1B C27B 40.0(5)
C1B Ni1B C28B 117.3(6)
C29B Ni1B C28B 38.5(6)
C25B Ni1B C28B 66.4(6)
C26B Ni1B C28B 64.7(5)
C27B Ni1B C28B 36.9(5)
C1B Ni1B Br1B 94.1(4)
C29B Ni1B Br1B 166.1(4)
C25B Ni1B Br1B 128.6(4)
C26B Ni1B Br1B 101.0(4)
C27B Ni1B Br1B 103.6(5)
C28B Ni1B Br1B 134.0(4)
C1B Ni1B Ni2B 6.0(4)
C29B Ni1B Ni2B 105.6(4)
C25B Ni1B Ni2B 123.4(4)
C26B Ni1B Ni2B 159.0(5)
C27B Ni1B Ni2B 155.3(4)
C28B Ni1B Ni2B 121.2(4)
Br1B Ni1B Ni2B 88.27(5)
C8B Ni2B C30B 99.5(6)
C8B Ni2B C31B 117.3(6)
C30B Ni2B C31B 37.5(6)
C8B Ni2B C34B 118.3(6)
C30B Ni2B C34B 40.4(7)
C31B Ni2B C34B 63.6(7)
C8B Ni2B C32B 154.6(7)
C30B Ni2B C32B 65.0(7)
C31B Ni2B C32B 38.4(6)
C34B Ni2B C32B 63.7(7)
C8B Ni2B C33B 155.1(7)
C30B Ni2B C33B 65.6(7)
C31B Ni2B C33B 63.6(6)
C34B Ni2B C33B 37.6(6)
C32B Ni2B C33B 38.1(6)
C8B Ni2B Br2B 93.8(4)
C30B Ni2B Br2B 166.5(5)
C31B Ni2B Br2B 132.5(6)
C34B Ni2B Br2B 132.8(6)
C32B Ni2B Br2B 101.8(5)
C33B Ni2B Br2B 102.6(5)
C8B Ni2B Ni1B 4.9(4)
C30B Ni2B Ni1B 104.4(5)
C31B Ni2B Ni1B 121.5(5)
C34B Ni2B Ni1B 122.0(5)
C32B Ni2B Ni1B 157.7(5)
C33B Ni2B Ni1B 157.6(6)
Br2B Ni2B Ni1B 88.89(5)
C1B N1B C2B 112.4(11)
C1B N1B C9B 121.3(10)
C2B N1B C9B 126.3(11)
C7B N2B C1B 110.3(11)
C7B N2B C13B 126.1(10)
C1B N2B C13B 123.6(11)
C8B N3B C4B 111.3(11)
C8B N3B C17B 123.4(10)
C4B N3B C17B 125.3(10)
C8B N4B C5B 110.3(11)
C8B N4B C21B 124.1(10)
C5B N4B C21B 125.6(12)
N1B C1B N2B 104.5(11)
N1B C1B Ni1B 129.7(10)
N2B C1B Ni1B 125.4(11)
C7B C2B N1B 106.8(11)
C7B C2B C3B 122.8(11)
N1B C2B C3B 130.3(12)
C2B C3B C4B 113.3(12)
C5B C4B N3B 107.5(11)
C5B C4B C3B 122.9(12)
N3B C4B C3B 129.5(12)
C4B C5B C6B 123.9(12)
C4B C5B N4B 106.0(12)
C6B C5B N4B 130.1(12)
C7B C6B C5B 112.8(11)
C2B C7B C6B 124.2(12)
C2B C7B N2B 106.0(10)
C6B C7B N2B 129.9(12)
N3B C8B N4B 104.9(11)
N3B C8B Ni2B 128.7(10)
N4B C8B Ni2B 126.2(9)
N1B C9B C10B 114.0(10)
C9B C10B C11B 115.5(11)
C12B C11B C10B 112.0(11)
N2B C13B C14B 113.8(11)
C13B C14B C15B 115.1(11)
C14B C15B C16B 113.4(11)
N3B C17B C18B 114.6(13)
C19B C18B C17B 129.9(9)
C18B C19B C20B 113.0(13)
N4B C21B C22B 112.1(12)
C23B C22B C21B 115.3(14)
C22B C23B C24B 109.1(15)
C26B C25B C29B 104.6(14)
C26B C25B Ni1B 72.5(9)
C29B C25B Ni1B 64.7(8)
C25B C26B C27B 108.5(14)
C25B C26B Ni1B 70.2(8)
C27B C26B Ni1B 70.1(7)
C28B C27B C26B 109.0(15)
C28B C27B Ni1B 72.2(9)
C26B C27B Ni1B 69.9(8)
C27B C28B C29B 106.8(14)
C27B C28B Ni1B 71.0(9)
C29B C28B Ni1B 64.2(8)
C28B C29B C25B 110.4(14)
C28B C29B Ni1B 77.3(9)
C25B C29B Ni1B 73.4(8)
C31B C30B C34B 107.3(16)
C31B C30B Ni2B 74.8(10)
C34B C30B Ni2B 73.2(9)
C30B C31B C32B 109.7(17)
C30B C31B Ni2B 67.7(10)
C32B C31B Ni2B 71.1(10)
C31B C32B C33B 107.5(16)
C31B C32B Ni2B 70.5(9)
C33B C32B Ni2B 72.3(9)
C34B C33B C32B 107.4(16)
C34B C33B Ni2B 69.7(8)
C32B C33B Ni2B 69.5(9)
C33B C34B C30B 107.6(16)
C33B C34B Ni2B 72.8(9)
C30B C34B Ni2B 66.4(8)
C7 C2 C3 127(3)
C7 C2 C1 116(3)
C3 C2 C1 117(3)
C4 C3 C2 112(3)
C3 C4 C5 120(3)
C6 C5 C4 131(3)
C7 C6 C5 108(3)
C6 C7 C2 123(3)
C17 C12 C13 124(3)
C17 C12 C11 114(2)
C13 C12 C11 121(2)
C12 C13 C14 120(3)
C13 C14 C15 120(3)
C16 C15 C14 116(3)
C17 C16 C15 128(3)
C12 C17 C16 111(3)
C23 C22 C27 120.0
C23 C22 C21 128.9(14)
C27 C22 C21 110.5(14)
C22 C23 C24 120.0
C25 C24 C23 120.0
C24 C25 C26 120.0
C27 C26 C25 120.0
C26 C27 C22 120.0
C37 C32 C33 119.3(13)
C37 C32 C31 117.6(17)
C33 C32 C31 122.6(9)
C34 C33 C32 122.6
C33 C34 C35 115.4(15)
C34 C35 C36 124(3)
C37 C36 C35 118(3)
C32 C37 C36 120(3)

loop_
_geom_bond_atom_site_label_1
_geom_bond_atom_site_label_2
_geom_bond_distance
Br1A Ni1A 2.321(2)
Br2A Ni2A 2.306(2)
Ni1A C1A 1.876(13)
Ni1A C25A 2.031(15)
Ni1A C26A 2.101(16)
Ni1A C27A 2.109(15)
Ni1A C29A 2.139(15)
Ni1A C28A 2.140(15)
Ni1A Ni2A 10.342(3)
Ni2A C8A 1.871(14)
Ni2A C30A 2.038(17)
Ni2A C31A 2.123(16)
Ni2A C34A 2.131(18)
Ni2A C33A 2.157(18)
Ni2A C32A 2.164(18)
N4A C8A 1.336(16)
N4A C4A 1.371(15)
N4A C17A 1.452(15)
N1A C1A 1.368(15)
N1A C2A 1.392(16)
N1A C9A 1.459(15)
N2A C1A 1.359(16)
N2A C7A 1.372(15)
N2A C13A 1.484(15)
N3A C5A 1.368(16)
N3A C8A 1.377(17)
N3A C21A 1.497(16)
C2A C3A 1.383(17)
C2A C7A 1.413(16)
C3A C4A 1.421(18)
C4A C5A 1.392(18)
C5A C6A 1.414(17)
C6A C7A 1.400(17)
C9A C10A 1.494(17)
C10A C11A 1.510(18)
C11A C12A 1.51(2)
C13A C14A 1.522(18)
C14A C15A 1.499(18)
C15A C16A 1.50(2)
C17A C18A 1.536(18)
C18A C19A 1.508(17)
C19A C20A 1.527(19)
C21A C22A 1.55(2)
C22A C23A 1.539(19)
C23A C24A 1.52(2)
C25A C26A 1.40(2)
C25A C29A 1.45(2)
C26A C27A 1.38(2)
C27A C28A 1.45(2)
C28A C29A 1.34(2)
C30A C31A 1.42(2)
C30A C34A 1.46(3)
C31A C32A 1.38(3)
C32A C33A 1.37(3)
C33A C34A 1.40(3)
Br1B Ni1B 2.325(2)
Br2B Ni2B 2.322(2)
Ni1B C1B 1.862(14)
Ni1B C29B 2.007(14)
Ni1B C25B 2.129(14)
Ni1B C26B 2.157(13)
Ni1B C27B 2.160(14)
Ni1B C28B 2.175(15)
Ni1B Ni2B 10.361(2)
Ni2B C8B 1.858(13)
Ni2B C30B 2.035(16)
Ni2B C31B 2.123(17)
Ni2B C34B 2.127(15)
Ni2B C32B 2.131(15)
Ni2B C33B 2.166(14)
N1B C1B 1.319(16)
N1B C2B 1.386(15)
N1B C9B 1.456(15)
N2B C7B 1.386(15)
N2B C1B 1.400(16)
N2B C13B 1.479(16)
N3B C8B 1.342(15)
N3B C4B 1.396(15)
N3B C17B 1.464(16)
N4B C8B 1.386(17)
N4B C5B 1.407(15)
N4B C21B 1.470(16)
C2B C7B 1.368(17)
C2B C3B 1.389(17)
C3B C4B 1.407(17)
C4B C5B 1.356(17)
C5B C6B 1.394(18)
C6B C7B 1.385(16)
C9B C10B 1.522(17)
C10B C11B 1.557(18)
C11B C12B 1.553(19)
C13B C14B 1.497(17)
C14B C15B 1.531(17)
C15B C16B 1.538(18)
C17B C18B 1.60(2)
C18B C19B 1.2524
C19B C20B 1.53(2)
C21B C22B 1.58(2)
C22B C23B 1.47(2)
C23B C24B 1.57(2)
C25B C26B 1.37(2)
C25B C29B 1.48(2)
C26B C27B 1.48(2)
C27B C28B 1.37(2)
C28B C29B 1.39(2)
C30B C31B 1.34(2)
C30B C34B 1.44(2)
C31B C32B 1.40(2)
C32B C33B 1.40(2)
C33B C34B 1.38(2)
C1 C2 1.4949(10)
C2 C7 1.3750(10)
C2 C3 1.3751(11)
C3 C4 1.3749(11)
C4 C5 1.3749(10)
C5 C6 1.3749(10)
C6 C7 1.3749(10)
C11 C12 1.4949(11)
C12 C17 1.3748(10)
C12 C13 1.3749(10)
C13 C14 1.3749(11)
C14 C15 1.3750(10)
C15 C16 1.3749(10)
C16 C17 1.3749(10)
C21 C22 1.4948(10)
C22 C23 1.3750
C22 C27 1.3752
C23 C24 1.3750
C24 C25 1.3750
C25 C26 1.3750
C26 C27 1.3750
C31 C32 1.4949(10)
C32 C37 1.3749(10)
C32 C33 1.3749
C33 C34 1.3746
C34 C35 1.3749(10)
C35 C36 1.3749(10)
C36 C37 1.3749(10)
